data_4323706
loop_
_publ_author_name
'Thomas Norrby'
'Anna B\"orje'
'Bj\"orn \%Akermark'
'Leif Hammarstr\"om'
'Jan Alsins'
'Kianosh Lashgari'
'Rolf Norrestam'
'Jerker M\%artensson'
'Gunnar Stenhagen'

_publ_contact_author
; Professor Bj\"orn \%Akermark
  Department of Chemistry 
  Organic Chemistry
  Royal Institute of Technology
  S-100 44 Stockholm, 
  Sweden 
;
_publ_contact_author_email bear@orgchem.kth.se
_publ_contact_author_fax +46-8-7912333
_publ_contact_author_phone +46-8-7908125
_publ_section_title
;
 Synthesis, Structure, and Photophysical Properties of Novel Ruthenium(II)
 Carboxypyridine Type Complexes
;
_journal_name_full 'Inorganic Chemistry'
_journal_page_first 5850
_journal_page_last 5858
_journal_paper_doi 10.1021/ic9705812
_journal_volume 36
_journal_year 1997
_chemical_formula_moiety 'C22 H14 N4 O4 Ru,1(C2 H6 O)'
_chemical_formula_sum 'C24 H20 N4 O5 Ru'
_chemical_formula_weight 545.55
_chemical_name_common '[Ru-(6--carboxylato-bipy)~2~]'
_chemical_name_systematic ' [Ruthenium(II)bis(6-carboxylato-2,2\'-bipyridine)]'
_space_group_IT_number 14
_symmetry_cell_setting monoclinic
_symmetry_space_group_name_Hall '-P 2yn'
_symmetry_space_group_name_H-M 'P 1 21/n 1'
_audit_creation_date 04/06/97
_audit_creation_method 'PLATON <TABLE ACC> option'
_cell_angle_alpha 90
_cell_angle_beta 91.41(2)
_cell_angle_gamma 90
_cell_formula_units_Z 8
_cell_length_a 11.088(3)
_cell_length_b 11.226(3)
_cell_length_c 35.283(9)
_cell_measurement_reflns_used 18
_cell_measurement_temperature 293
_cell_measurement_theta_max 34.9
_cell_measurement_theta_min 20.3
_cell_volume 4390(2)
_computing_publication_material 'PLATON 96 by A.L.Spek'
_diffrn_ambient_temperature 293
_diffrn_measurement_device 'STOE 4-circle'
_diffrn_measurement_method \w-2\Q
_diffrn_radiation_monochromator graphite
_diffrn_radiation_type 'Cu K\a'
_diffrn_radiation_wavelength 1.54184
_diffrn_reflns_av_R_equivalents 0.031
_diffrn_reflns_limit_h_max 12
_diffrn_reflns_limit_h_min -12
_diffrn_reflns_limit_k_max 13
_diffrn_reflns_limit_k_min 0
_diffrn_reflns_limit_l_max 39
_diffrn_reflns_limit_l_min 0
_diffrn_reflns_number 7011
_diffrn_reflns_reduction_process
;
?
;
_diffrn_reflns_theta_max 60
_diffrn_reflns_theta_min 2.5
_diffrn_standards_decay_% 0
_diffrn_standards_interval_time 240
_diffrn_standards_number 3
_exptl_absorpt_coefficient_mu 6.2
_exptl_absorpt_correction_T_max 0.75
_exptl_absorpt_correction_T_min 0.47
_exptl_absorpt_correction_type 'Numerical integration'
_exptl_crystal_colour 'Dark red'
_exptl_crystal_density_diffrn 1.65
_exptl_crystal_density_meas ?
_exptl_crystal_description Cubic
_exptl_crystal_F_000 2208
_exptl_crystal_size_max 0.14
_exptl_crystal_size_mid 0.10
_exptl_crystal_size_min 0.05
_refine_diff_density_max 0.9
_refine_diff_density_min -1.0
_refine_ls_abs_structure_details
;
?
;
_refine_ls_extinction_method 'No extinction correction applied'
_refine_ls_hydrogen_treatment 'H-atoms riding on the parent carbon'
_refine_ls_matrix_type 'Full matrix least squares'
_refine_ls_number_parameters 342
_refine_ls_number_reflns 2635
_refine_ls_R_factor_obs 0.057
_refine_ls_shift/esd_max 0.001
_refine_ls_structure_factor_coef F
_refine_ls_weighting_details 'w=1.2476/[\s^2^ (F)+0.0008 F^2^ ]'
_refine_ls_weighting_scheme calc
_refine_ls_wR_factor_all 0.088
_refine_ls_wR_factor_obs 0.068
_reflns_number_observed 2635
_reflns_number_total 6500
_reflns_observed_criterion 'F> 6\s (F)'
_cod_data_source_file ic9705812.cif
_cod_data_source_block (Rubipy)
_cod_depositor_comments
;
The following automatic conversions were performed:

'_exptl_crystal_density_meas' value 'Not Measured' was changed to '?'
- the value is perceived as not measured.

Automatic conversion script
Id: cif_fix_values 3008 2015-01-20 13:52:24Z robertas 

The following automatic conversions were performed:

'_refine_ls_weighting_scheme' value 'w=1.2476/[\s^2^ (F)+0.0008 F^2^
]' was changed to 'calc'. New tag '_refine_ls_weighting_details' was
created. The value of the new tag was set to 'w=1.2476/[\s^2^
(F)+0.0008 F^2^ ]'.

Automatic conversion script
Id: cif_fix_values 3143 2015-03-26 13:38:13Z robertas 
;
_cod_original_sg_symbol_H-M 'P 21/n'
_cod_original_formula_sum ' C24 H20 N4 O5 Ru1'
_cod_database_code 4323706

loop_
_symmetry_equiv_pos_as_xyz
x,y,z
1/2+x,1/2-y,1/2+z
-x,-y,-z
1/2-x,1/2+y,1/2-z

loop_
_atom_site_aniso_label
_atom_site_aniso_U_11
_atom_site_aniso_U_22
_atom_site_aniso_U_33
_atom_site_aniso_U_23
_atom_site_aniso_U_13
_atom_site_aniso_U_12
Ru1 0.0341(7) 0.0246(7) 0.0290(8) 0.0013(7) 0.0083(6) -0.0003(7)
O8 0.042(6) 0.050(9) 0.038(7) -0.011(6) 0.016(6) 0.007(6)
O9 0.041(7) 0.033(8) 0.077(9) -0.007(7) 0.001(6) -0.004(6)
O18 0.054(7) 0.031(8) 0.035(7) 0.004(6) 0.005(6) 0.003(6)
O19 0.081(10) 0.054(10) 0.036(8) 0.009(7) 0.000(7) 0.001(7)
N1 0.040(8) 0.034(9) 0.017(7) 0.002(6) 0.016(6) -0.002(7)
N1' 0.033(7) 0.023(9) 0.037(8) 0.002(6) -0.006(6) -0.001(6)
N11 0.043(8) 0.022(8) 0.033(8) -0.011(7) 0.006(7) 0.001(7)
N11' 0.043(8) 0.027(8) 0.037(8) -0.003(8) 0.003(6) 0.011(7)
Ru2 0.0420(8) 0.0346(9) 0.0270(8) 0.0050(8) 0.0042(6) -0.0008(8)
O28 0.074(9) 0.031(8) 0.043(7) 0.006(7) 0.002(7) 0.007(6)
O29 0.086(10) 0.030(9) 0.095(12) 0.004(8) -0.003(9) -0.006(8)
O38 0.045(6) 0.046(8) 0.034(6) 0.011(6) 0.004(5) 0.007(6)
O39 0.046(7) 0.087(11) 0.058(8) 0.007(9) 0.023(6) 0.017(8)
N21 0.027(7) 0.045(10) 0.028(8) -0.005(7) -0.006(6) -0.004(7)
N21' 0.030(8) 0.039(10) 0.045(10) 0.000(8) 0.004(7) -0.001(7)
N31 0.033(7) 0.034(8) 0.042(8) -0.002(8) 0.007(6) 0.006(7)
N31' 0.033(7) 0.055(10) 0.043(9) -0.006(9) 0.010(6) -0.010(8)

loop_
_atom_site_label
_atom_site_thermal_displace_type
_atom_site_fract_x
_atom_site_fract_y
_atom_site_fract_z
_atom_site_occupancy
_atom_site_U_iso_or_equiv
Ru1 Uani 0.98830(11) 0.08214(12) 0.24496(4) 1.000 0.0291(4)
O8 Uani 0.9931(9) -0.1037(11) 0.2369(3) 1.000 0.043(4)
O9 Uani 0.9102(9) -0.2716(13) 0.2582(4) 1.000 0.050(5)
O18 Uani 0.8906(10) 0.1078(10) 0.1930(3) 1.000 0.040(4)
O19 Uani 0.9143(11) 0.1724(12) 0.1340(3) 1.000 0.057(5)
N1 Uani 0.8637(11) 0.0310(12) 0.2794(3) 1.000 0.030(5)
N1' Uani 0.9317(11) 0.2418(12) 0.2655(3) 1.000 0.031(5)
N11 Uani 1.1155(11) 0.1378(12) 0.2108(4) 1.000 0.033(5)
N11' Uani 1.1343(11) 0.0729(13) 0.2800(3) 1.000 0.036(5)
C2 Uiso 0.8027(12) 0.1114(13) 0.2994(4) 1.000 0.024(4)
C2' Uiso 0.8392(13) 0.2312(16) 0.2915(4) 1.000 0.031(4)
C3 Uiso 0.7148(14) 0.0756(18) 0.3255(5) 1.000 0.043(4)
C3' Uiso 0.7895(15) 0.3372(16) 0.3079(5) 1.000 0.042(5)
C4 Uiso 0.6980(15) -0.0488(17) 0.3304(5) 1.000 0.048(5)
C4' Uiso 0.8323(14) 0.4476(16) 0.2963(5) 1.000 0.039(5)
C5 Uiso 0.7629(13) -0.1320(16) 0.3086(4) 1.000 0.037(4)
C5' Uiso 0.9214(15) 0.4521(18) 0.2704(5) 1.000 0.048(5)
C6 Uiso 0.8421(13) -0.0913(16) 0.2835(4) 1.000 0.034(4)
C6' Uiso 0.9695(16) 0.3481(19) 0.2563(5) 1.000 0.049(5)
C7 Uiso 0.9192(14) -0.1639(17) 0.2583(5) 1.000 0.031(4)
C12 Uiso 1.2300(14) 0.1484(16) 0.2261(5) 1.000 0.036(4)
C12' Uiso 1.2424(14) 0.1117(15) 0.2655(5) 1.000 0.038(4)
C13 Uiso 1.3191(16) 0.1905(17) 0.2019(5) 1.000 0.052(5)
C13' Uiso 1.3489(16) 0.1088(16) 0.2865(5) 1.000 0.049(5)
C14 Uiso 1.2886(16) 0.2175(19) 0.1654(5) 1.000 0.057(5)
C14' Uiso 1.3489(17) 0.0655(19) 0.3223(5) 1.000 0.057(5)
C15 Uiso 1.1718(16) 0.2103(19) 0.1520(5) 1.000 0.056(5)
C15' Uiso 1.2468(16) 0.0314(19) 0.3388(6) 1.000 0.060(6)
C16 Uiso 1.0861(15) 0.1664(17) 0.1758(5) 1.000 0.041(5)
C16' Uiso 1.1379(15) 0.0349(17) 0.3163(5) 1.000 0.047(5)
C17 Uiso 0.9552(15) 0.1474(17) 0.1659(5) 1.000 0.042(5)
Ru2 Uani 0.30109(12) 0.21611(14) 0.44424(4) 1.000 0.0345(5)
O28 Uani 0.2942(11) 0.0338(11) 0.4299(3) 1.000 0.049(5)
O29 Uani 0.2927(13) -0.1470(13) 0.4573(4) 1.000 0.070(6)
O38 Uani 0.4830(9) 0.2294(11) 0.4265(3) 1.000 0.042(4)
O39 Uani 0.5911(10) 0.2903(14) 0.3785(3) 1.000 0.063(5)
N21 Uani 0.3322(11) 0.1423(14) 0.4938(4) 1.000 0.033(5)
N21' Uani 0.3216(11) 0.3651(14) 0.4780(4) 1.000 0.038(5)
N31 Uani 0.2773(10) 0.2870(13) 0.3941(3) 1.000 0.036(4)
N31' Uani 0.1188(11) 0.2277(14) 0.4407(4) 1.000 0.044(5)
C22 Uiso 0.3587(14) 0.2094(18) 0.5246(5) 1.000 0.040(4)
C22' Uiso 0.3536(14) 0.3391(17) 0.5152(5) 1.000 0.038(4)
C23 Uiso 0.3914(15) 0.1609(17) 0.5586(5) 1.000 0.043(5)
C23' Uiso 0.3711(15) 0.4327(18) 0.5407(5) 1.000 0.050(5)
C24 Uiso 0.3930(15) 0.0383(18) 0.5596(6) 1.000 0.050(5)
C24' Uiso 0.3627(17) 0.546(2) 0.5286(6) 1.000 0.064(6)
C25 Uiso 0.3677(15) -0.0356(19) 0.5288(5) 1.000 0.051(5)
C25' Uiso 0.3331(16) 0.572(2) 0.4930(6) 1.000 0.062(6)
C26 Uiso 0.3342(15) 0.021(2) 0.4948(5) 1.000 0.048(5)
C26' Uiso 0.3140(16) 0.4787(19) 0.4671(6) 1.000 0.048(5)
C27 Uiso 0.3048(17) -0.038(2) 0.4588(6) 1.000 0.051(6)
C32 Uiso 0.1663(14) 0.3090(16) 0.3808(5) 1.000 0.041(5)
C32' Uiso 0.0760(15) 0.2726(18) 0.4067(5) 1.000 0.049(5)
C33 Uiso 0.1484(18) 0.3523(19) 0.3435(6) 1.000 0.055(5)
C33' Uiso -0.0482(18) 0.274(2) 0.3998(6) 1.000 0.072(6)
C34 Uiso 0.2489(16) 0.3798(17) 0.3236(6) 1.000 0.055(5)
C34' Uiso -0.128(2) 0.242(2) 0.4264(6) 1.000 0.075(7)
C35 Uiso 0.3626(16) 0.3604(17) 0.3373(5) 1.000 0.047(5)
C35' Uiso -0.088(2) 0.204(2) 0.4611(7) 1.000 0.094(8)
C36 Uiso 0.3749(14) 0.3142(15) 0.3741(5) 1.000 0.037(4)
C36' Uiso 0.0408(18) 0.1945(19) 0.4677(6) 1.000 0.065(6)
C37 Uiso 0.4911(15) 0.2764(18) 0.3933(5) 1.000 0.045(5)
O111 Uiso 0.65661 0.15881 0.11031 1.000 0.2000
C111 Uiso 0.57519 0.07059 0.08981 1.000 0.2000
C112 Uiso 0.47643 0.12008 0.06551 1.000 0.2000
O222 Uiso 0.53374 0.38978 0.12319 1.000 0.2000
C221 Uiso 0.46143 0.39276 0.08636 1.000 0.2000
C222 Uiso 0.55299 0.38895 0.05400 1.000 0.2000
H3 Uiso 0.6629(14) 0.1399(18) 0.3409(5) 1.000 0.043(4)
H3' Uiso 0.7204(15) 0.3312(16) 0.3289(5) 1.000 0.042(5)
H4 Uiso 0.6350(15) -0.0804(17) 0.3510(5) 1.000 0.048(5)
H4' Uiso 0.7952(14) 0.5287(16) 0.3076(5) 1.000 0.039(5)
H5 Uiso 0.7490(13) -0.2266(16) 0.3121(4) 1.000 0.037(4)
H5' Uiso 0.9545(15) 0.5372(18) 0.2609(5) 1.000 0.048(5)
H6' Uiso 1.0423(16) 0.3549(19) 0.2367(5) 1.000 0.049(5)
H13 Uiso 1.4109(16) 0.2015(17) 0.2123(5) 1.000 0.052(5)
H13' Uiso 1.4315(16) 0.1407(16) 0.2745(5) 1.000 0.049(5)
H14 Uiso 1.3582(16) 0.2454(19) 0.1464(5) 1.000 0.057(5)
H14' Uiso 1.4334(17) 0.0581(19) 0.3380(5) 1.000 0.057(5)
H15 Uiso 1.1478(16) 0.2383(19) 0.1235(5) 1.000 0.056(5)
H15' Uiso 1.2468(16) 0.0025(19) 0.3680(6) 1.000 0.060(6)
H16' Uiso 1.0551(15) 0.0058(17) 0.3288(5) 1.000 0.047(5)
H23 Uiso 0.4146(15) 0.2147(17) 0.5830(5) 1.000 0.043(5)
H23' Uiso 0.3915(15) 0.4142(18) 0.5702(5) 1.000 0.050(5)
H24 Uiso 0.4158(15) -0.0037(18) 0.5863(6) 1.000 0.050(5)
H24' Uiso 0.3805(17) 0.618(2) 0.5483(6) 1.000 0.064(6)
H25 Uiso 0.3736(15) -0.1314(19) 0.5311(5) 1.000 0.051(5)
H25' Uiso 0.3235(16) 0.663(2) 0.4840(6) 1.000 0.062(6)
H26' Uiso 0.2931(16) 0.4994(19) 0.4377(6) 1.000 0.048(5)
H33 Uiso 0.0590(18) 0.3632(19) 0.3312(6) 1.000 0.055(5)
H33' Uiso -0.0821(18) 0.301(2) 0.3722(6) 1.000 0.072(6)
H34 Uiso 0.2374(16) 0.4187(17) 0.2958(6) 1.000 0.055(5)
H34' Uiso -0.224(2) 0.246(2) 0.4200(6) 1.000 0.075(7)
H35 Uiso 0.4405(16) 0.3799(17) 0.3206(5) 1.000 0.047(5)
H35' Uiso -0.150(2) 0.182(2) 0.4831(7) 1.000 0.094(8)
H36' Uiso 0.0753(18) 0.1602(19) 0.4945(6) 1.000 0.065(6)

loop_
_atom_type_symbol
_atom_type_description
_atom_type_scat_dispersion_real
_atom_type_scat_dispersion_imag
_atom_type_scat_source
Ru Ru 0.0552 3.2960 'International Tables Vol C Tables 4.2.6.8 and 6.1.1.4'
O O 0.0492 0.0322 'International Tables Vol C Tables 4.2.6.8 and 6.1.1.4'
N N 0.0311 0.0180 'International Tables Vol C Tables 4.2.6.8 and 6.1.1.4'
H H 0.0000 0.0000 'International Tables Vol C Tables 4.2.6.8 and 6.1.1.4'
C C 0.0181 0.0091 'International Tables Vol C Tables 4.2.6.8 and 6.1.1.4'

loop_
_geom_angle_atom_site_label_1
_geom_angle_atom_site_label_2
_geom_angle_atom_site_label_3
_geom_angle
_geom_angle_site_symmetry_1
_geom_angle_site_symmetry_2
_geom_angle_site_symmetry_3
_geom_angle_publ_flag
O8 Ru1 O18 91.8(4) . . . yes
O8 Ru1 N1 79.2(5) . . . yes
O8 Ru1 N1' 158.1(4) . . . yes
O8 Ru1 N11 102.1(5) . . . yes
O8 Ru1 N11' 90.5(5) . . . yes
O18 Ru1 N1 102.9(5) . . . yes
O18 Ru1 N1' 91.9(4) . . . yes
O18 Ru1 N11 77.7(5) . . . yes
O18 Ru1 N11' 157.0(4) . . . yes
N1 Ru1 N1' 78.9(5) . . . yes
N1 Ru1 N11 178.5(5) . . . yes
N1 Ru1 N11' 100.0(5) . . . yes
N1' Ru1 N11 99.7(5) . . . yes
N1' Ru1 N11' 94.4(5) . . . yes
N11 Ru1 N11' 79.4(5) . . . yes
Ru1 O8 C7 114.4(10) . . . yes
Ru1 O18 C17 114.0(10) . . . yes
Ru1 N1 C2 120.3(10) . . . no
Ru1 N1 C6 118.6(10) . . . no
C2 N1 C6 121.1(12) . . . no
Ru1 N1' C2' 113.3(11) . . . no
Ru1 N1' C6' 127.6(11) . . . no
C2' N1' C6' 119.0(14) . . . no
Ru1 N11 C12 117.0(11) . . . no
Ru1 N11 C16 119.2(11) . . . no
C12 N11 C16 123.8(14) . . . no
Ru1 N11' C12' 116.5(10) . . . no
Ru1 N11' C16' 127.1(11) . . . no
C12' N11' C16' 116.4(13) . . . no
N1 C2 C2' 112.4(12) . . . no
N1 C2 C3 121.1(14) . . . no
C2' C2 C3 126.5(14) . . . no
N1' C2' C2 115.0(14) . . . no
N1' C2' C3' 119.2(15) . . . no
C2 C2' C3' 125.8(14) . . . no
C2 C3 C4 116.9(16) . . . no
C2' C3' C4' 118.8(15) . . . no
C3 C4 C5 120.8(15) . . . no
C3' C4' C5' 119.2(17) . . . no
C4 C5 C6 118.9(17) . . . no
C4' C5' C6' 120.2(18) . . . no
N1 C6 C5 121.2(15) . . . no
N1 C6 C7 111.8(13) . . . no
C5 C6 C7 127.0(17) . . . no
N1' C6' C5' 123.5(16) . . . no
O8 C7 O9 124.3(16) . . . no
O8 C7 C6 115.9(16) . . . no
O9 C7 C6 119.9(15) . . . no
N11 C12 C12' 114.6(14) . . . no
N11 C12 C13 116.6(15) . . . no
C12' C12 C13 128.8(15) . . . no
N11' C12' C12 112.3(13) . . . no
N11' C12' C13' 122.1(15) . . . no
C12 C12' C13' 125.5(15) . . . no
C12 C13 C14 119.3(16) . . . no
C12' C13' C14' 119.4(17) . . . no
C13 C14 C15 121.7(17) . . . no
C13' C14' C15' 121.8(18) . . . no
C14 C15 C16 118.2(17) . . . no
C14' C15' C16' 117.5(18) . . . no
N11 C16 C15 120.3(15) . . . no
N11 C16 C17 113.7(15) . . . no
C15 C16 C17 126.0(16) . . . no
N11' C16' C15' 122.7(16) . . . no
O18 C17 O19 123.8(15) . . . no
O18 C17 C16 115.4(15) . . . no
O19 C17 C16 120.8(16) . . . no
C2 C3 H3 121(2) . . . no
C4 C3 H3 121.6(19) . . . no
C2' C3' H3' 120.6(18) . . . no
C4' C3' H3' 120.6(19) . . . no
C3 C4 H4 119.6(19) . . . no
C5 C4 H4 120(2) . . . no
C3' C4' H4' 120.4(18) . . . no
C5' C4' H4' 120.4(19) . . . no
C4 C5 H5 120.7(16) . . . no
C6 C5 H5 120.5(17) . . . no
C4' C5' H5' 120(2) . . . no
C6' C5' H5' 119.9(19) . . . no
N1' C6' H6' 118(2) . . . no
C5' C6' H6' 118(2) . . . no
C12 C13 H13 120.2(19) . . . no
C14 C13 H13 120.5(19) . . . no
C12' C13' H13' 120.3(19) . . . no
C14' C13' H13' 120.3(19) . . . no
C13 C14 H14 119.2(19) . . . no
C15 C14 H14 119.1(19) . . . no
C13' C14' H14' 119(2) . . . no
C15' C14' H14' 119(2) . . . no
C14 C15 H15 120.9(19) . . . no
C16 C15 H15 121.0(19) . . . no
C14' C15' H15' 121(2) . . . no
C16' C15' H15' 121.2(19) . . . no
N11' C16' H16' 118.6(18) . . . no
C15' C16' H16' 118.7(19) . . . no
O28 Ru2 O38 91.5(5) . . . yes
O28 Ru2 N21 78.9(5) . . . yes
O28 Ru2 N21' 158.2(5) . . . yes
O28 Ru2 N31 100.1(5) . . . yes
O28 Ru2 N31' 91.0(6) . . . yes
O38 Ru2 N21 98.3(5) . . . yes
O38 Ru2 N21' 91.2(5) . . . yes
O38 Ru2 N31 79.2(4) . . . yes
O38 Ru2 N31' 158.0(5) . . . yes
N21 Ru2 N21' 79.2(6) . . . yes
N21 Ru2 N31 177.4(5) . . . yes
N21 Ru2 N31' 103.6(5) . . . yes
N21' Ru2 N31 101.7(6) . . . yes
N21' Ru2 N31' 94.5(6) . . . yes
N31 Ru2 N31' 78.8(5) . . . yes
Ru2 O28 C27 114.2(12) . . . yes
Ru2 O38 C37 112.5(10) . . . yes
Ru2 N21 C22 120.9(13) . . . no
Ru2 N21 C26 116.6(11) . . . no
C22 N21 C26 122.3(15) . . . no
Ru2 N21' C22' 113.5(12) . . . no
Ru2 N21' C26' 127.1(13) . . . no
C22' N21' C26' 119.2(16) . . . no
Ru2 N31 C32 119.9(10) . . . no
Ru2 N31 C36 118.5(10) . . . no
C32 N31 C36 121.6(13) . . . no
Ru2 N31' C32' 113.6(11) . . . no
Ru2 N31' C36' 126.3(12) . . . no
C32' N31' C36' 120.1(14) . . . no
N21 C22 C22' 111.0(15) . . . no
N21 C22 C23 122.4(18) . . . no
C22' C22 C23 126.5(17) . . . no
N21' C22' C22 115.1(15) . . . no
N21' C22' C23' 118.8(17) . . . no
C22 C22' C23' 126.0(16) . . . no
C22 C23 C24 115.2(17) . . . no
C22' C23' C24' 120.1(17) . . . no
C23 C24 C25 125.0(19) . . . no
C23' C24' C25' 122(2) . . . no
C24 C25 C26 116.3(19) . . . no
C24' C25' C26' 119(2) . . . no
N21 C26 C25 118.7(17) . . . no
N21 C26 C27 115.3(17) . . . no
C25 C26 C27 126(2) . . . no
N21' C26' C25' 121.2(19) . . . no
O28 C27 O29 125.0(19) . . . no
O28 C27 C26 114.4(19) . . . no
O29 C27 C26 120.6(19) . . . no
N31 C32 C32' 112.2(15) . . . no
N31 C32 C33 120.0(15) . . . no
C32' C32 C33 127.5(16) . . . no
N31' C32' C32 115.5(14) . . . no
N31' C32' C33' 118.4(16) . . . no
C32 C32' C33' 126.1(17) . . . no
C32 C33 C34 117.3(18) . . . no
C32' C33' C34' 122.4(19) . . . no
C33 C34 C35 122.9(19) . . . no
C33' C34' C35' 120(2) . . . no
C34 C35 C36 117.2(17) . . . no
C34' C35' C36' 118(2) . . . no
N31 C36 C35 120.7(14) . . . no
N31 C36 C37 113.1(14) . . . no
C35 C36 C37 125.8(15) . . . no
N31' C36' C35' 120.8(19) . . . no
O38 C37 O39 120.9(15) . . . no
O38 C37 C36 116.6(14) . . . no
O39 C37 C36 122.5(16) . . . no
C22 C23 H23 122(2) . . . no
C24 C23 H23 122(2) . . . no
C22' C23' H23' 120(2) . . . no
C24' C23' H23' 120(2) . . . no
C23 C24 H24 118(2) . . . no
C25 C24 H24 117(2) . . . no
C23' C24' H24' 120(2) . . . no
C25' C24' H24' 119(2) . . . no
C24 C25 H25 121.6(19) . . . no
C26 C25 H25 122(2) . . . no
C24' C25' H25' 121(2) . . . no
C26' C25' H25' 120(2) . . . no
N21' C26' H26' 119(2) . . . no
C25' C26' H26' 119(2) . . . no
C32 C33 H33 121(2) . . . no
C34 C33 H33 121(2) . . . no
C32' C33' H33' 119(2) . . . no
C34' C33' H33' 119(2) . . . no
C33 C34 H34 119(2) . . . no
C35 C34 H34 118(2) . . . no
C33' C34' H34' 120(2) . . . no
C35' C34' H34' 120(2) . . . no
C34 C35 H35 121(2) . . . no
C36 C35 H35 121.3(19) . . . no
C34' C35' H35' 121(2) . . . no
C36' C35' H35' 121(2) . . . no
N31' C36' H36' 120(2) . . . no
C35' C36' H36' 120(2) . . . no
O111 C111 C112 117.07(2) . . . no
O222 C221 C222 106.87(2) . . . no

loop_
_geom_bond_atom_site_label_1
_geom_bond_atom_site_label_2
_geom_bond_distance
_geom_bond_site_symmetry_1
_geom_bond_site_symmetry_2
_geom_bond_publ_flag
Ru1 O8 2.106(12) . . yes
Ru1 O18 2.126(11) . . yes
Ru1 N1 1.949(12) . . yes
Ru1 N1' 2.038(13) . . yes
Ru1 N11 1.979(13) . . yes
Ru1 N11' 2.015(12) . . yes
O8 C7 1.31(2) . . yes
O9 C7 1.21(2) . . yes
O18 C17 1.29(2) . . yes
O19 C17 1.24(2) . . yes
N1 C2 1.339(19) . . no
N1 C6 1.40(2) . . no
N1' C2' 1.398(18) . . no
N1' C6' 1.31(2) . . no
N11 C12 1.37(2) . . no
N11 C16 1.31(2) . . no
N11' C12' 1.39(2) . . no
N11' C16' 1.35(2) . . no
C2 C2' 1.43(2) . . no
C2 C3 1.42(2) . . no
C2' C3' 1.44(2) . . no
C3 C4 1.42(3) . . no
C3' C4' 1.39(3) . . no
C4 C5 1.42(2) . . no
C4' C5' 1.36(2) . . no
C5 C6 1.34(2) . . no
C5' C6' 1.38(3) . . no
C6 C7 1.49(2) . . no
C12 C12' 1.45(2) . . no
C12 C13 1.40(2) . . no
C12' C13' 1.38(2) . . no
C13 C14 1.36(3) . . no
C13' C14' 1.35(3) . . no
C14 C15 1.37(3) . . no
C14' C15' 1.34(3) . . no
C15 C16 1.37(3) . . no
C15' C16' 1.43(3) . . no
C16 C17 1.50(2) . . no
C3 H3 1.08(3) . . no
C3' H3' 1.08(2) . . no
C4 H4 1.08(2) . . no
C4' H4' 1.08(2) . . no
C5 H5 1.08(3) . . no
C5' H5' 1.08(3) . . no
C6' H6' 1.08(3) . . no
C13 H13 1.08(3) . . no
C13' H13' 1.08(3) . . no
C14 H14 1.08(3) . . no
C14' H14' 1.08(3) . . no
C15 H15 1.08(3) . . no
C15' H15' 1.08(3) . . no
C16' H16' 1.08(2) . . no
Ru2 O28 2.109(12) . . yes
Ru2 O38 2.132(10) . . yes
Ru2 N21 1.958(14) . . yes
Ru2 N21' 2.063(15) . . yes
Ru2 N31 1.952(11) . . yes
Ru2 N31' 2.026(12) . . yes
O28 C27 1.30(2) . . yes
O29 C27 1.23(3) . . yes
O38 C37 1.29(2) . . yes
O39 C37 1.25(2) . . yes
N21 C22 1.35(2) . . no
N21 C26 1.36(3) . . no
N21' C22' 1.38(2) . . no
N21' C26' 1.33(3) . . no
N31 C32 1.330(19) . . no
N31 C36 1.34(2) . . no
N31' C32' 1.37(2) . . no
N31' C36' 1.35(2) . . no
C22 C22' 1.49(3) . . no
C22 C23 1.36(3) . . no
C22' C23' 1.39(3) . . no
C23 C24 1.38(3) . . no
C23' C24' 1.34(3) . . no
C24 C25 1.39(3) . . no
C24' C25' 1.32(3) . . no
C25 C26 1.40(3) . . no
C25' C26' 1.40(3) . . no
C26 C27 1.46(3) . . no
C32 C32' 1.43(2) . . no
C32 C33 1.41(3) . . no
C32' C33' 1.39(3) . . no
C33 C34 1.37(3) . . no
C33' C34' 1.35(3) . . no
C34 C35 1.36(3) . . no
C34' C35' 1.36(3) . . no
C35 C36 1.40(3) . . no
C35' C36' 1.45(3) . . no
C36 C37 1.50(2) . . no
C23 H23 1.08(3) . . no
C23' H23' 1.08(2) . . no
C24 H24 1.08(3) . . no
C24' H24' 1.08(3) . . no
C25 H25 1.08(3) . . no
C25' H25' 1.07(3) . . no
C26' H26' 1.08(3) . . no
C33 H33 1.08(3) . . no
C33' H33' 1.08(3) . . no
C34 H34 1.08(3) . . no
C34' H34' 1.08(3) . . no
C35 H35 1.08(3) . . no
C35' H35' 1.08(3) . . no
C36' H36' 1.08(3) . . no
O111 C111 1.5122(4) . . no
C111 C112 1.4821(4) . . no
O222 C221 1.5104(4) . . no
C221 C222 1.5470(4) . . no

loop_
_geom_torsion_atom_site_label_1
_geom_torsion_atom_site_label_2
_geom_torsion_atom_site_label_3
_geom_torsion_atom_site_label_4
_geom_torsion
_geom_torsion_site_symmetry_1
_geom_torsion_site_symmetry_2
_geom_torsion_site_symmetry_3
_geom_torsion_site_symmetry_4
_geom_torsion_publ_flag
O18 Ru1 O8 C7 -105.3(11) . . . . no
N1 Ru1 O8 C7 -2.5(10) . . . . no
N1' Ru1 O8 C7 -5.7(18) . . . . no
N11 Ru1 O8 C7 176.8(11) . . . . no
N11' Ru1 O8 C7 97.6(11) . . . . no
O8 Ru1 O18 C17 -103.4(12) . . . . no
N1 Ru1 O18 C17 177.2(12) . . . . no
N1' Ru1 O18 C17 98.1(12) . . . . no
N11 Ru1 O18 C17 -1.4(12) . . . . no
N11' Ru1 O18 C17 -8(2) . . . . no
O8 Ru1 N1 C2 -179.2(11) . . . . no
O8 Ru1 N1 C6 2.6(10) . . . . no
O18 Ru1 N1 C2 -89.8(11) . . . . no
O18 Ru1 N1 C6 92.0(10) . . . . no
N1' Ru1 N1 C2 -0.4(10) . . . . no
N1' Ru1 N1 C6 -178.6(11) . . . . no
N11' Ru1 N1 C2 92.2(11) . . . . no
N11' Ru1 N1 C6 -86.0(11) . . . . no
O8 Ru1 N1' C2' 2.9(18) . . . . no
O8 Ru1 N1' C6' -175.1(13) . . . . no
O18 Ru1 N1' C2' 102.5(10) . . . . no
O18 Ru1 N1' C6' -75.5(14) . . . . no
N1 Ru1 N1' C2' -0.3(8) . . . . no
N1 Ru1 N1' C6' -178.3(14) . . . . no
N11 Ru1 N1' C2' -179.7(10) . . . . no
N11 Ru1 N1' C6' 2.4(14) . . . . no
N11' Ru1 N1' C2' -99.7(10) . . . . no
N11' Ru1 N1' C6' 82.3(14) . . . . no
O8 Ru1 N11 C12 -91.2(12) . . . . no
O8 Ru1 N11 C16 91.3(13) . . . . no
O18 Ru1 N11 C12 179.6(13) . . . . no
O18 Ru1 N11 C16 2.1(13) . . . . no
N1' Ru1 N11 C12 89.8(12) . . . . no
N1' Ru1 N11 C16 -87.7(13) . . . . no
N11' Ru1 N11 C12 -2.9(12) . . . . no
N11' Ru1 N11 C16 179.6(13) . . . . no
O8 Ru1 N11' C12' 105.1(12) . . . . no
O8 Ru1 N11' C16' -76.2(15) . . . . no
O18 Ru1 N11' C12' 9(2) . . . . no
O18 Ru1 N11' C16' -172.1(13) . . . . no
N1 Ru1 N11' C12' -175.8(12) . . . . no
N1 Ru1 N11' C16' 3.0(15) . . . . no
N1' Ru1 N11' C12' -96.3(12) . . . . no
N1' Ru1 N11' C16' 82.5(15) . . . . no
N11 Ru1 N11' C12' 2.8(12) . . . . no
N11 Ru1 N11' C16' -178.4(15) . . . . no
Ru1 O8 C7 O9 -178.9(13) . . . . no
Ru1 O8 C7 C6 2.0(17) . . . . no
Ru1 O18 C17 C16 0.7(19) . . . . no
Ru1 O18 C17 O19 -177.1(15) . . . . no
Ru1 N1 C2 C2' 1.0(16) . . . . no
Ru1 N1 C6 C5 175.7(11) . . . . no
C6 N1 C2 C3 0(2) . . . . no
C2 N1 C6 C7 179.5(13) . . . . no
C2 N1 C6 C5 -3(2) . . . . no
Ru1 N1 C2 C3 -177.8(11) . . . . no
C6 N1 C2 C2' 179.2(13) . . . . no
Ru1 N1 C6 C7 -2.3(16) . . . . no
C6' N1' C2' C3' -1(2) . . . . no
C2' N1' C6' C5' -1(2) . . . . no
C6' N1' C2' C2 179.2(14) . . . . no
Ru1 N1' C6' C5' 176.7(13) . . . . no
Ru1 N1' C2' C3' -179.2(11) . . . . no
Ru1 N1' C2' C2 1.0(15) . . . . no
Ru1 N11 C16 C15 177.1(14) . . . . no
Ru1 N11 C16 C17 -2(2) . . . . no
Ru1 N11 C12 C12' 2.5(19) . . . . no
C12 N11 C16 C17 -179.7(16) . . . . no
Ru1 N11 C12 C13 -178.6(13) . . . . no
C12 N11 C16 C15 0(3) . . . . no
C16 N11 C12 C12' 180(2) . . . . no
C16 N11 C12 C13 -1(3) . . . . no
C16' N11' C12' C12 178.8(15) . . . . no
C12' N11' C16' C15' -1(3) . . . . no
Ru1 N11' C12' C13' -179.3(14) . . . . no
C16' N11' C12' C13' 2(2) . . . . no
Ru1 N11' C12' C12 -2.3(18) . . . . no
Ru1 N11' C16' C15' 179.8(15) . . . . no
N1 C2 C2' N1' -1.3(18) . . . . no
N1 C2 C2' C3' 178.9(14) . . . . no
C2' C2 C3 C4 -176.4(15) . . . . no
C3 C2 C2' C3' -2(2) . . . . no
C3 C2 C2' N1' 177.5(14) . . . . no
N1 C2 C3 C4 2(2) . . . . no
C2 C2' C3' C4' -177.9(15) . . . . no
N1' C2' C3' C4' 2(2) . . . . no
C2 C3 C4 C5 -3(2) . . . . no
C2' C3' C4' C5' -1(2) . . . . no
C3 C4 C5 C6 1(2) . . . . no
C3' C4' C5' C6' -1(3) . . . . no
C4 C5 C6 C7 179.5(15) . . . . no
C4 C5 C6 N1 2(2) . . . . no
C4' C5' C6' N1' 2(3) . . . . no
N1 C6 C7 O8 0(2) . . . . no
N1 C6 C7 O9 -179.1(14) . . . . no
C5 C6 C7 O9 3(3) . . . . no
C5 C6 C7 O8 -177.8(14) . . . . no
N11 C12 C12' N11' 0(2) . . . . no
C13 C12 C12' C13' -2(3) . . . . no
N11 C12 C12' C13' 176.8(16) . . . . no
C13 C12 C12' N11' -178.8(18) . . . . no
C12' C12 C13 C14 178.4(19) . . . . no
N11 C12 C13 C14 0(3) . . . . no
C12 C12' C13' C14' -175.8(18) . . . . no
N11' C12' C13' C14' 1(3) . . . . no
C12 C13 C14 C15 3(3) . . . . no
C12' C13' C14' C15' -4(3) . . . . no
C13 C14 C15 C16 -5(3) . . . . no
C13' C14' C15' C16' 4(3) . . . . no
C14 C15 C16 C17 -177.5(19) . . . . no
C14 C15 C16 N11 3(3) . . . . no
C14' C15' C16' N11' -1(3) . . . . no
N11 C16 C17 O18 1(2) . . . . no
C15 C16 C17 O19 -1(3) . . . . no
N11 C16 C17 O19 178.8(17) . . . . no
C15 C16 C17 O18 -178.5(18) . . . . no
O38 Ru2 O28 C27 102.3(12) . . . . no
N21 Ru2 O28 C27 4.1(12) . . . . no
N21' Ru2 O28 C27 5(2) . . . . no
N31 Ru2 O28 C27 -178.4(12) . . . . no
N31' Ru2 O28 C27 -99.6(12) . . . . no
O28 Ru2 O38 C37 100.7(12) . . . . no
N21 Ru2 O38 C37 179.8(14) . . . . no
N21' Ru2 O38 C37 -101.0(13) . . . . no
N31 Ru2 O38 C37 0.8(13) . . . . no
N31' Ru2 O38 C37 4(2) . . . . no
O28 Ru2 N21 C22 175.5(12) . . . . no
O28 Ru2 N21 C26 0.1(12) . . . . no
O38 Ru2 N21 C22 85.6(12) . . . . no
O38 Ru2 N21 C26 -89.9(11) . . . . no
N21' Ru2 N21 C22 -4.1(11) . . . . no
N21' Ru2 N21 C26 -179.5(12) . . . . no
N31' Ru2 N21 C22 -96.2(12) . . . . no
N31' Ru2 N21 C26 88.4(12) . . . . no
O28 Ru2 N21' C22' 3.2(19) . . . . no
O28 Ru2 N21' C26' 179.1(14) . . . . no
O38 Ru2 N21' C22' -93.9(10) . . . . no
O38 Ru2 N21' C26' 82.0(14) . . . . no
N21 Ru2 N21' C22' 4.3(10) . . . . no
N21 Ru2 N21' C26' -179.8(14) . . . . no
N31 Ru2 N21' C22' -173.2(10) . . . . no
N31 Ru2 N21' C26' 2.8(14) . . . . no
N31' Ru2 N21' C22' 107.4(11) . . . . no
N31' Ru2 N21' C26' -76.7(14) . . . . no
O28 Ru2 N31 C32 88.7(13) . . . . no
O28 Ru2 N31 C36 -92.4(13) . . . . no
O38 Ru2 N31 C32 178.3(14) . . . . no
O38 Ru2 N31 C36 -2.8(12) . . . . no
N21' Ru2 N31 C32 -92.7(13) . . . . no
N21' Ru2 N31 C36 86.2(13) . . . . no
N31' Ru2 N31 C32 -0.3(14) . . . . no
N31' Ru2 N31 C36 178.6(14) . . . . no
O28 Ru2 N31' C32' -98.1(13) . . . . no
O28 Ru2 N31' C36' 80.8(16) . . . . no
O38 Ru2 N31' C32' -2(2) . . . . no
O38 Ru2 N31' C36' 177.3(14) . . . . no
N21 Ru2 N31' C32' -177.0(13) . . . . no
N21 Ru2 N31' C36' 2.0(17) . . . . no
N21' Ru2 N31' C32' 103.0(13) . . . . no
N21' Ru2 N31' C36' -78.0(16) . . . . no
N31 Ru2 N31' C32' 1.9(13) . . . . no
N31 Ru2 N31' C36' -179.1(17) . . . . no
Ru2 O28 C27 O29 173.3(16) . . . . no
Ru2 O28 C27 C26 -7.2(19) . . . . no
Ru2 O38 C37 C36 1(2) . . . . no
Ru2 O38 C37 O39 -179.7(14) . . . . no
Ru2 N21 C22 C22' 2.9(17) . . . . no
Ru2 N21 C26 C25 173.8(12) . . . . no
C26 N21 C22 C23 1(2) . . . . no
C22 N21 C26 C27 -179.2(14) . . . . no
C22 N21 C26 C25 -2(2) . . . . no
Ru2 N21 C22 C23 -173.9(12) . . . . no
C26 N21 C22 C22' 178.1(14) . . . . no
Ru2 N21 C26 C27 -3.8(19) . . . . no
C26' N21' C22' C23' 3(2) . . . . no
C22' N21' C26' C25' -3(2) . . . . no
C26' N21' C22' C22 179.6(14) . . . . no
Ru2 N21' C26' C25' -178.3(12) . . . . no
Ru2 N21' C22' C23' 179.5(12) . . . . no
Ru2 N21' C22' C22 -4.1(16) . . . . no
Ru2 N31 C36 C35 177.2(13) . . . . no
Ru2 N31 C36 C37 4.1(19) . . . . no
Ru2 N31 C32 C32' -1(2) . . . . no
C32 N31 C36 C37 -177.0(16) . . . . no
Ru2 N31 C32 C33 -175.5(14) . . . . no
C32 N31 C36 C35 -4(3) . . . . no
C36 N31 C32 C32' 179.8(17) . . . . no
C36 N31 C32 C33 6(3) . . . . no
C36' N31' C32' C32 177.7(17) . . . . no
C32' N31' C36' C35' 1(3) . . . . no
Ru2 N31' C32' C33' 174.1(15) . . . . no
C36' N31' C32' C33' -5(3) . . . . no
Ru2 N31' C32' C32 -3(2) . . . . no
Ru2 N31' C36' C35' -178.0(15) . . . . no
N21 C22 C22' N21' 1.0(19) . . . . no
N21 C22 C22' C23' 177.1(15) . . . . no
C22' C22 C23 C24 -177.7(15) . . . . no
C23 C22 C22' C23' -6(3) . . . . no
C23 C22 C22' N21' 177.7(15) . . . . no
N21 C22 C23 C24 -1(2) . . . . no
C22 C22' C23' C24' -179.3(16) . . . . no
N21' C22' C23' C24' -3(2) . . . . no
C22 C23 C24 C25 2(3) . . . . no
C22' C23' C24' C25' 3(3) . . . . no
C23 C24 C25 C26 -2(3) . . . . no
C23' C24' C25' C26' -2(3) . . . . no
C24 C25 C26 C27 179.3(17) . . . . no
C24 C25 C26 N21 2(2) . . . . no
C24' C25' C26' N21' 2(3) . . . . no
N21 C26 C27 O28 7(2) . . . . no
N21 C26 C27 O29 -173.0(16) . . . . no
C25 C26 C27 O29 9(3) . . . . no
C25 C26 C27 O28 -170.1(16) . . . . no
N31 C32 C32' N31' 3(2) . . . . no
C33 C32 C32' C33' 0(3) . . . . no
N31 C32 C32' C33' -174.1(19) . . . . no
C33 C32 C32' N31' 176.6(19) . . . . no
C32' C32 C33 C34 -178.8(19) . . . . no
N31 C32 C33 C34 -6(3) . . . . no
C32 C32' C33' C34' -178(2) . . . . no
N31' C32' C33' C34' 5(3) . . . . no
C32 C33 C34 C35 4(3) . . . . no
C32' C33' C34' C35' -2(3) . . . . no
C33 C34 C35 C36 -2(3) . . . . no
C33' C34' C35' C36' -3(3) . . . . no
C34 C35 C36 C37 174.4(18) . . . . no
C34 C35 C36 N31 2(3) . . . . no
C34' C35' C36' N31' 3(3) . . . . no
N31 C36 C37 O38 -3(2) . . . . no
C35 C36 C37 O39 5(3) . . . . no
N31 C36 C37 O39 177.5(17) . . . . no
C35 C36 C37 O38 -176.0(17) . . . . no
